data_1556374
loop_
_publ_author_name
'Budhai, Asheena'
'Omondi, Bernard'
'Ojwach, Stephen O.'
'Obuah, Collins'
'Osei-Twum, Emmanuel Y.'
'Darkwa, James'

_publ_section_title
;
 Tandem ethylene oligomerisation and Friedel--Crafts alkylation of toluene
 catalysed by bis-(3,5-dimethylpyrazol-1-ylmethyl)benzene nickel(ii)
 complexes and ethylaluminium dichloride
;
_journal_issue 12
_journal_name_full 'Catalysis Science &amp; Technology'
_journal_page_first 3130
_journal_paper_doi 10.1039/c3cy00334e
_journal_volume 3
_journal_year 2013
_chemical_formula_moiety 'C18 H22 Cl2 N4 Ni'
_chemical_formula_sum 'C18 H22 Cl2 N4 Ni'
_chemical_formula_weight 424.01
_space_group_IT_number 2
_space_group_name_Hall '-P 1'
_space_group_name_H-M_alt 'P -1'
_symmetry_cell_setting triclinic
_symmetry_space_group_name_Hall '-P 1'
_symmetry_space_group_name_H-M 'P -1'
_atom_sites_solution_hydrogens geom
_atom_sites_solution_primary direct
_atom_sites_solution_secondary difmap
_audit_creation_method SHELXL-97
_cell_angle_alpha 110.976(3)
_cell_angle_beta 96.346(3)
_cell_angle_gamma 113.712(3)
_cell_formula_units_Z 2
_cell_length_a 9.2765(5)
_cell_length_b 10.7428(5)
_cell_length_c 12.1287(6)
_cell_measurement_reflns_used 7571
_cell_measurement_temperature 293(2)
_cell_measurement_theta_max 25.00
_cell_measurement_theta_min 1.88
_cell_volume 986.47(10)
_computing_cell_refinement 'Bruker SAINT+, Bruker (1999)'
_computing_data_collection 'Bruker SMART, Bruker (1998)'
_computing_data_reduction 'Bruker SAINT+'
_computing_molecular_graphics
;
Ortep-3 for Windows (Farrugia, 1997) and DIAMOND (Brandenburg, 1999)
;
_computing_publication_material
;
WinGX publication routines (Farrugia, 1999) and PLATON (Spek, 2003)
;
_computing_structure_refinement 'SHELXL-97 (Sheldrick, 1997)'
_computing_structure_solution 'SHELXS-97 (Sheldrick, 2008)'
_diffrn_ambient_temperature 293(2)
_diffrn_measured_fraction_theta_full 1.000
_diffrn_measured_fraction_theta_max 1.000
_diffrn_measurement_device_type 'Bruker SMART 1K CCD area detector'
_diffrn_measurement_method '\w scans'
_diffrn_radiation_monochromator graphite
_diffrn_radiation_source 'fine-focus sealed tube'
_diffrn_radiation_type MoK\a
_diffrn_radiation_wavelength 0.71073
_diffrn_reflns_av_R_equivalents 0.0303
_diffrn_reflns_av_sigmaI/netI 0.0264
_diffrn_reflns_limit_h_max 10
_diffrn_reflns_limit_h_min -11
_diffrn_reflns_limit_k_max 12
_diffrn_reflns_limit_k_min -12
_diffrn_reflns_limit_l_max 14
_diffrn_reflns_limit_l_min -13
_diffrn_reflns_number 7571
_diffrn_reflns_theta_full 25.00
_diffrn_reflns_theta_max 25.00
_diffrn_reflns_theta_min 1.88
_diffrn_standards_decay_% 0
_diffrn_standards_interval_count 0
_diffrn_standards_interval_time 0
_diffrn_standards_number 0
_exptl_absorpt_coefficient_mu 1.262
_exptl_absorpt_correction_T_max 0.7864
_exptl_absorpt_correction_T_min 0.6735
_exptl_absorpt_correction_type multi-scan
_exptl_absorpt_process_details 'SADABS (Sheldrick, 1996)'
_exptl_crystal_colour purple
_exptl_crystal_density_diffrn 1.427
_exptl_crystal_density_method 'not measured'
_exptl_crystal_description block
_exptl_crystal_F_000 440
_exptl_crystal_size_max 0.34
_exptl_crystal_size_mid 0.28
_exptl_crystal_size_min 0.20
_refine_diff_density_max 0.396
_refine_diff_density_min -0.480
_refine_diff_density_rms 0.073
_refine_ls_extinction_method none
_refine_ls_goodness_of_fit_ref 1.047
_refine_ls_hydrogen_treatment constr
_refine_ls_matrix_type full
_refine_ls_number_parameters 229
_refine_ls_number_reflns 3468
_refine_ls_number_restraints 2
_refine_ls_restrained_S_all 1.047
_refine_ls_R_factor_all 0.0398
_refine_ls_R_factor_gt 0.0329
_refine_ls_shift/su_max 0.000
_refine_ls_shift/su_mean 0.000
_refine_ls_structure_factor_coef Fsqd
_refine_ls_weighting_details 'calc w=1/[\s^2^(Fo^2^)+(0.0507P)^2^+0.5335P] where P=(Fo^2^+2Fc^2^)/3'
_refine_ls_weighting_scheme calc
_refine_ls_wR_factor_gt 0.0893
_refine_ls_wR_factor_ref 0.0928
_reflns_number_gt 3062
_reflns_number_total 3468
_reflns_threshold_expression >2sigma(I)
_cod_data_source_file c3cy00334e.txt
_cod_data_source_block 8b_ab2_f
_cod_depositor_comments
;
The following automatic conversions were performed:

data item '_symmetry_cell_setting' value 'Triclinic' was changed to
'triclinic' in accordance with the
/home/saulius/struct/COD-crude-data/automatic-downloads/DataCite-retrospective/RSC/depositions/lib/dictionaries/cif_core.dic
dictionary named 'cif_core.dic' version 2.4.2 last updated on
2011-04-26.

Automatic conversion script
Id: cif_fix_values 6909 2019-04-08 15:41:33Z antanas 
;
_cod_original_cell_volume 986.47(9)
_cod_original_sg_symbol_H-M P-1
_cod_database_code 1556374

loop_
_symmetry_equiv_pos_as_xyz
'x, y, z'
'-x, -y, -z'

loop_
_atom_site_label
_atom_site_type_symbol
_atom_site_fract_x
_atom_site_fract_y
_atom_site_fract_z
_atom_site_U_iso_or_equiv
_atom_site_adp_type
_atom_site_occupancy
_atom_site_symmetry_multiplicity
_atom_site_calc_flag
_atom_site_refinement_flags
C1 C -0.6260(4) 0.0676(4) 0.1720(4) 0.0690(10) Uani 1 1 d .
H1A H -0.6563 -0.0382 0.1353 0.103 Uiso 1 1 calc R
H1B H -0.7078 0.0827 0.1311 0.103 Uiso 1 1 calc R
H1C H -0.6190 0.1015 0.2582 0.103 Uiso 1 1 calc R
C2 C -0.4631(3) 0.1557(3) 0.1588(3) 0.0460(7) Uani 1 1 d .
C3 C -0.4230(4) 0.2328(4) 0.0886(3) 0.0538(8) Uani 1 1 d .
H3 H -0.4961 0.2390 0.0344 0.065 Uiso 1 1 calc R
C4 C -0.2533(4) 0.2998(3) 0.1133(3) 0.0478(7) Uani 1 1 d .
C5 C -0.1478(4) 0.3993(4) 0.0622(4) 0.0721(10) Uani 1 1 d .
H5A H -0.0702 0.4962 0.1289 0.108 Uiso 1 1 calc R
H5B H -0.2164 0.4128 0.0071 0.108 Uiso 1 1 calc R
H5C H -0.0894 0.3528 0.0180 0.108 Uiso 1 1 calc R
C6 C -0.2956(3) 0.1238(3) 0.3166(2) 0.0378(6) Uani 1 1 d .
H6A H -0.3595 0.1448 0.3719 0.045 Uiso 1 1 calc R
H6B H -0.1803 0.1818 0.3652 0.045 Uiso 1 1 calc R
C7 C -0.3451(3) -0.0439(3) 0.2641(2) 0.0362(6) Uani 1 1 d .
C8 C -0.4887(3) -0.1413(3) 0.2770(3) 0.0486(7) Uani 1 1 d .
H8 H -0.5500 -0.1019 0.3189 0.058 Uiso 1 1 calc R
C9 C -0.5430(4) -0.2972(4) 0.2285(3) 0.0560(8) Uani 1 1 d .
H9 H -0.6397 -0.3604 0.2377 0.067 Uiso 1 1 calc R
C10 C -0.4537(4) -0.3557(3) 0.1677(3) 0.0558(8) Uani 1 1 d .
H10 H -0.4904 -0.4595 0.1342 0.067 Uiso 1 1 calc R
C11 C -0.3077(4) -0.2609(3) 0.1555(3) 0.0471(7) Uani 1 1 d .
H11 H -0.2471 -0.3022 0.1144 0.056 Uiso 1 1 calc R
C12 C -0.2508(3) -0.1044(3) 0.2042(2) 0.0364(6) Uani 1 1 d .
C13 C -0.0891(3) -0.0073(3) 0.1902(2) 0.0377(6) Uani 1 1 d .
H13A H -0.0545 -0.0727 0.1347 0.045 Uiso 1 1 calc R
H13B H -0.1061 0.0537 0.1527 0.045 Uiso 1 1 calc R
C14 C 0.0881(4) -0.1054(4) 0.3438(4) 0.0703(10) Uani 1 1 d .
H14A H 0.0046 -0.1710 0.2653 0.105 Uiso 1 1 calc R
H14B H 0.0513 -0.1364 0.4051 0.105 Uiso 1 1 calc R
H14C H 0.1877 -0.1112 0.3376 0.105 Uiso 1 1 calc R
C15 C 0.1205(3) 0.0540(3) 0.3804(3) 0.0464(7) Uani 1 1 d .
C16 C 0.2292(4) 0.1852(4) 0.4833(3) 0.0553(8) Uani 1 1 d .
H16 H 0.3004 0.1936 0.5490 0.066 Uiso 1 1 calc R
C17 C 0.2133(3) 0.3028(3) 0.4712(2) 0.0447(6) Uani 1 1 d .
C18 C 0.3032(4) 0.4671(4) 0.5592(3) 0.0658(9) Uani 1 1 d .
H18A H 0.3492 0.5254 0.5159 0.099 Uiso 1 1 calc R
H18B H 0.3902 0.4853 0.6235 0.099 Uiso 1 1 calc R
H18C H 0.2280 0.4966 0.5952 0.099 Uiso 1 1 calc R
N1 N -0.1882(3) 0.2650(2) 0.1955(2) 0.0388(5) Uani 1 1 d .
N2 N -0.3190(2) 0.1760(2) 0.22286(19) 0.0357(5) Uani 1 1 d .
N3 N 0.0431(2) 0.0936(2) 0.30862(19) 0.0352(5) Uani 1 1 d .
N4 N 0.0989(2) 0.2472(2) 0.36317(19) 0.0361(5) Uani 1 1 d .
Cl1 Cl 0.12355(11) 0.60112(8) 0.38366(7) 0.0610(2) Uani 1 1 d U
Cl2 Cl 0.16152(10) 0.28819(8) 0.11807(7) 0.0523(2) Uani 1 1 d U
Ni1 Ni 0.05680(4) 0.36016(3) 0.27429(3) 0.03530(12) Uani 1 1 d U

loop_
_atom_site_aniso_label
_atom_site_aniso_U_11
_atom_site_aniso_U_22
_atom_site_aniso_U_33
_atom_site_aniso_U_23
_atom_site_aniso_U_13
_atom_site_aniso_U_12
C1 0.0388(16) 0.076(2) 0.099(3) 0.044(2) 0.0181(17) 0.0298(17)
C2 0.0387(14) 0.0410(15) 0.0540(17) 0.0152(13) 0.0064(12) 0.0220(12)
C3 0.0515(17) 0.0526(18) 0.0580(18) 0.0256(15) 0.0001(14) 0.0285(15)
C4 0.0508(16) 0.0436(16) 0.0493(16) 0.0257(14) 0.0057(13) 0.0207(13)
C5 0.071(2) 0.076(2) 0.075(2) 0.056(2) 0.0087(18) 0.0239(19)
C6 0.0373(13) 0.0427(15) 0.0337(13) 0.0166(12) 0.0127(11) 0.0190(12)
C7 0.0343(13) 0.0370(14) 0.0314(13) 0.0180(11) 0.0047(10) 0.0107(11)
C8 0.0382(14) 0.0587(19) 0.0510(17) 0.0333(15) 0.0116(12) 0.0174(13)
C9 0.0413(16) 0.0532(19) 0.0605(19) 0.0382(16) 0.0040(14) 0.0022(14)
C10 0.0570(18) 0.0339(15) 0.0532(18) 0.0226(14) -0.0031(15) 0.0029(14)
C11 0.0558(17) 0.0327(14) 0.0434(15) 0.0176(12) 0.0071(13) 0.0141(13)
C12 0.0413(14) 0.0293(13) 0.0313(13) 0.0150(10) 0.0052(10) 0.0102(11)
C13 0.0454(15) 0.0313(13) 0.0371(14) 0.0153(11) 0.0149(11) 0.0179(11)
C14 0.062(2) 0.064(2) 0.117(3) 0.062(2) 0.029(2) 0.0385(18)
C15 0.0444(15) 0.0562(18) 0.0625(19) 0.0402(16) 0.0232(14) 0.0312(14)
C16 0.0491(17) 0.075(2) 0.0540(18) 0.0388(17) 0.0086(14) 0.0334(16)
C17 0.0383(14) 0.0546(17) 0.0370(14) 0.0176(13) 0.0073(11) 0.0219(13)
C18 0.060(2) 0.061(2) 0.0480(18) 0.0067(16) -0.0054(15) 0.0248(17)
N1 0.0384(12) 0.0367(12) 0.0419(12) 0.0205(10) 0.0086(9) 0.0165(10)
N2 0.0331(11) 0.0332(11) 0.0399(12) 0.0149(9) 0.0090(9) 0.0165(9)
N3 0.0342(11) 0.0318(11) 0.0407(12) 0.0171(9) 0.0119(9) 0.0157(9)
N4 0.0365(11) 0.0331(11) 0.0347(11) 0.0129(9) 0.0071(9) 0.0158(9)
Cl1 0.0851(6) 0.0311(4) 0.0536(4) 0.0069(3) 0.0137(4) 0.0279(4)
Cl2 0.0682(5) 0.0428(4) 0.0547(4) 0.0240(3) 0.0371(4) 0.0273(4)
Ni1 0.03511(19) 0.02634(18) 0.0405(2) 0.01423(15) 0.00911(14) 0.01208(14)

loop_
_atom_type_symbol
_atom_type_description
_atom_type_scat_dispersion_real
_atom_type_scat_dispersion_imag
_atom_type_scat_source
C C 0.0033 0.0016 'International Tables Vol C Tables 4.2.6.8 and 6.1.1.4'
H H 0.0000 0.0000 'International Tables Vol C Tables 4.2.6.8 and 6.1.1.4'
N N 0.0061 0.0033 'International Tables Vol C Tables 4.2.6.8 and 6.1.1.4'
Cl Cl 0.1484 0.1585 'International Tables Vol C Tables 4.2.6.8 and 6.1.1.4'
Ni Ni 0.3393 1.1124 'International Tables Vol C Tables 4.2.6.8 and 6.1.1.4'

loop_
_geom_angle_atom_site_label_1
_geom_angle_atom_site_label_2
_geom_angle_atom_site_label_3
_geom_angle
C2 C1 H1A 109.5
C2 C1 H1B 109.5
H1A C1 H1B 109.5
C2 C1 H1C 109.5
H1A C1 H1C 109.5
H1B C1 H1C 109.5
N2 C2 C3 106.5(2)
N2 C2 C1 123.0(3)
C3 C2 C1 130.4(3)
C2 C3 C4 107.2(3)
C2 C3 H3 126.4
C4 C3 H3 126.4
N1 C4 C3 109.8(3)
N1 C4 C5 122.0(3)
C3 C4 C5 128.2(3)
C4 C5 H5A 109.5
C4 C5 H5B 109.5
H5A C5 H5B 109.5
C4 C5 H5C 109.5
H5A C5 H5C 109.5
H5B C5 H5C 109.5
N2 C6 C7 114.3(2)
N2 C6 H6A 108.7
C7 C6 H6A 108.7
N2 C6 H6B 108.7
C7 C6 H6B 108.7
H6A C6 H6B 107.6
C8 C7 C12 118.6(2)
C8 C7 C6 118.8(2)
C12 C7 C6 122.7(2)
C7 C8 C9 121.6(3)
C7 C8 H8 119.2
C9 C8 H8 119.2
C10 C9 C8 119.6(3)
C10 C9 H9 120.2
C8 C9 H9 120.2
C9 C10 C11 120.3(3)
C9 C10 H10 119.9
C11 C10 H10 119.9
C10 C11 C12 120.9(3)
C10 C11 H11 119.5
C12 C11 H11 119.5
C11 C12 C7 119.0(2)
C11 C12 C13 118.3(2)
C7 C12 C13 122.7(2)
N3 C13 C12 113.0(2)
N3 C13 H13A 109.0
C12 C13 H13A 109.0
N3 C13 H13B 109.0
C12 C13 H13B 109.0
H13A C13 H13B 107.8
C15 C14 H14A 109.5
C15 C14 H14B 109.5
H14A C14 H14B 109.5
C15 C14 H14C 109.5
H14A C14 H14C 109.5
H14B C14 H14C 109.5
N3 C15 C16 106.7(3)
N3 C15 C14 123.0(3)
C16 C15 C14 130.3(3)
C15 C16 C17 107.3(3)
C15 C16 H16 126.3
C17 C16 H16 126.3
N4 C17 C16 109.4(3)
N4 C17 C18 122.6(3)
C16 C17 C18 128.1(3)
C17 C18 H18A 109.5
C17 C18 H18B 109.5
H18A C18 H18B 109.5
C17 C18 H18C 109.5
H18A C18 H18C 109.5
H18B C18 H18C 109.5
C4 N1 N2 105.8(2)
C4 N1 Ni1 123.12(18)
N2 N1 Ni1 130.41(16)
C2 N2 N1 110.6(2)
C2 N2 C6 127.4(2)
N1 N2 C6 121.80(19)
C15 N3 N4 110.8(2)
C15 N3 C13 127.6(2)
N4 N3 C13 121.53(19)
C17 N4 N3 105.8(2)
C17 N4 Ni1 128.45(19)
N3 N4 Ni1 123.89(15)
N4 Ni1 N1 109.26(8)
N4 Ni1 Cl1 118.63(6)
N1 Ni1 Cl1 102.01(7)
N4 Ni1 Cl2 98.76(6)
N1 Ni1 Cl2 105.86(7)
Cl1 Ni1 Cl2 121.60(3)

loop_
_geom_bond_atom_site_label_1
_geom_bond_atom_site_label_2
_geom_bond_distance
C1 C2 1.489(4)
C1 H1A 0.9600
C1 H1B 0.9600
C1 H1C 0.9600
C2 N2 1.362(3)
C2 C3 1.370(4)
C3 C4 1.384(4)
C3 H3 0.9300
C4 N1 1.347(3)
C4 C5 1.501(4)
C5 H5A 0.9600
C5 H5B 0.9600
C5 H5C 0.9600
C6 N2 1.467(3)
C6 C7 1.520(4)
C6 H6A 0.9700
C6 H6B 0.9700
C7 C8 1.391(4)
C7 C12 1.406(4)
C8 C9 1.398(5)
C8 H8 0.9300
C9 C10 1.359(5)
C9 H9 0.9300
C10 C11 1.391(4)
C10 H10 0.9300
C11 C12 1.400(4)
C11 H11 0.9300
C12 C13 1.514(3)
C13 N3 1.473(3)
C13 H13A 0.9700
C13 H13B 0.9700
C14 C15 1.494(4)
C14 H14A 0.9600
C14 H14B 0.9600
C14 H14C 0.9600
C15 N3 1.352(3)
C15 C16 1.371(5)
C16 C17 1.385(4)
C16 H16 0.9300
C17 N4 1.350(3)
C17 C18 1.491(4)
C18 H18A 0.9600
C18 H18B 0.9600
C18 H18C 0.9600
N1 N2 1.371(3)
N1 Ni1 2.019(2)
N3 N4 1.372(3)
N4 Ni1 2.003(2)
Cl1 Ni1 2.2169(8)
Cl2 Ni1 2.2569(7)

loop_
_geom_torsion_atom_site_label_1
_geom_torsion_atom_site_label_2
_geom_torsion_atom_site_label_3
_geom_torsion_atom_site_label_4
_geom_torsion
N2 C2 C3 C4 -0.6(3)
C1 C2 C3 C4 177.9(3)
C2 C3 C4 N1 0.6(4)
C2 C3 C4 C5 -178.5(3)
N2 C6 C7 C8 -107.2(3)
N2 C6 C7 C12 73.5(3)
C12 C7 C8 C9 -2.1(4)
C6 C7 C8 C9 178.6(2)
C7 C8 C9 C10 0.4(4)
C8 C9 C10 C11 1.0(5)
C9 C10 C11 C12 -0.6(4)
C10 C11 C12 C7 -1.2(4)
C10 C11 C12 C13 178.7(2)
C8 C7 C12 C11 2.5(4)
C6 C7 C12 C11 -178.2(2)
C8 C7 C12 C13 -177.4(2)
C6 C7 C12 C13 1.9(4)
C11 C12 C13 N3 -111.8(3)
C7 C12 C13 N3 68.1(3)
N3 C15 C16 C17 0.5(3)
C14 C15 C16 C17 178.7(3)
C15 C16 C17 N4 -0.5(3)
C15 C16 C17 C18 179.3(3)
C3 C4 N1 N2 -0.3(3)
C5 C4 N1 N2 178.8(3)
C3 C4 N1 Ni1 -171.9(2)
C5 C4 N1 Ni1 7.2(4)
C3 C2 N2 N1 0.4(3)
C1 C2 N2 N1 -178.2(3)
C3 C2 N2 C6 175.8(2)
C1 C2 N2 C6 -2.8(4)
C4 N1 N2 C2 0.0(3)
Ni1 N1 N2 C2 170.66(19)
C4 N1 N2 C6 -175.8(2)
Ni1 N1 N2 C6 -5.1(3)
C7 C6 N2 C2 77.4(3)
C7 C6 N2 N1 -107.6(3)
C16 C15 N3 N4 -0.3(3)
C14 C15 N3 N4 -178.6(3)
C16 C15 N3 C13 -177.6(2)
C14 C15 N3 C13 4.1(4)
C12 C13 N3 C15 69.2(3)
C12 C13 N3 N4 -107.9(2)
C16 C17 N4 N3 0.3(3)
C18 C17 N4 N3 -179.5(3)
C16 C17 N4 Ni1 -164.5(2)
C18 C17 N4 Ni1 15.7(4)
C15 N3 N4 C17 0.0(3)
C13 N3 N4 C17 177.5(2)
C15 N3 N4 Ni1 165.67(17)
C13 N3 N4 Ni1 -16.8(3)
C17 N4 Ni1 N1 -143.0(2)
N3 N4 Ni1 N1 54.7(2)
C17 N4 Ni1 Cl1 -26.8(2)
N3 N4 Ni1 Cl1 170.88(15)
C17 N4 Ni1 Cl2 106.7(2)
N3 N4 Ni1 Cl2 -55.63(18)
C4 N1 Ni1 N4 -169.0(2)
N2 N1 Ni1 N4 21.7(2)
C4 N1 Ni1 Cl1 64.6(2)
N2 N1 Ni1 Cl1 -104.7(2)
C4 N1 Ni1 Cl2 -63.5(2)
N2 N1 Ni1 Cl2 127.2(2)
